data_1531932
loop_
_publ_author_name
'Narten, A.H.'

_publ_section_title
;
 Diffraction pattern and structure of noncrystalline Be F2 and Si O2 at 25
 C
;
_journal_name_full 'Journal of Chemical Physics'
_journal_page_first 1905
_journal_page_last 1909
_journal_volume 56
_journal_year 1972
_chemical_formula_sum 'O1.76 Si0.88'
_chemical_name_systematic '(Si O2)0.88'
_space_group_IT_number 180
_symmetry_space_group_name_Hall 'P 62 2 (0 0 4)'
_symmetry_space_group_name_H-M 'P 62 2 2'
_cell_angle_alpha 90
_cell_angle_beta 90
_cell_angle_gamma 120
_cell_formula_units_Z 3
_cell_length_a 5
_cell_length_b 5
_cell_length_c 5.49
_cell_volume 118.862
_citation_journal_id_ASTM JCPSA6
_cod_data_source_file Narten_JCPSA6_1972_266.cif
_cod_data_source_block O1.76Si0.88
_cod_original_sg_symbol_Hall 'P 62 2 (x,y,z+1/3)'
_cod_database_code 1531932

loop_
_symmetry_equiv_pos_as_xyz
x,y,z
x-y,x,z+1/3
-y,x-y,z+2/3
-x,-y,z
-x+y,-x,z+1/3
y,-x+y,z+2/3
-y,-x,-z+2/3
x-y,-y,-z
x,x-y,-z+1/3
y,x,-z+2/3
-x+y,y,-z
-x,-x+y,-z+1/3

loop_
_atom_site_label
_atom_site_type_symbol
_atom_site_fract_x
_atom_site_fract_y
_atom_site_fract_z
_atom_site_occupancy
_atom_site_U_iso_or_equiv
Si1 Si+4 0.5 0 0 0.88 0.0
O1 O-2 0.197 0.394 0.5 0.88 0.0
